data_7108099
loop_
_publ_author_name
'Takashi Takeda'
'Yoshito Tobe'

_publ_section_title
;
 Synthesis and structure of 1,4,5,8-tetraethynylnaphthalene derivatives
;
_journal_name_full Chem.Commun.
_journal_page_first 7841
_journal_paper_doi 10.1039/c2cc33740a
_journal_volume 48
_journal_year 2012
_chemical_formula_moiety 'C42 H24'
_chemical_formula_sum 'C42 H24'
_chemical_formula_weight 528.65
_space_group_IT_number 2
_symmetry_cell_setting triclinic
_symmetry_Int_Tables_number 2
_symmetry_space_group_name_Hall '-P 1'
_symmetry_space_group_name_H-M 'P -1'
_atom_sites_solution_hydrogens geom
_atom_sites_solution_primary direct
_atom_sites_solution_secondary difmap
_cell_angle_alpha 87.263(4)
_cell_angle_beta 88.165(4)
_cell_angle_gamma 67.961(3)
_cell_formula_units_Z 2
_cell_length_a 9.3787(8)
_cell_length_b 10.1906(11)
_cell_length_c 15.9496(18)
_cell_measurement_temperature 113
_cell_volume 1411.2(3)
_computing_cell_refinement PROCESS-AUTO
_computing_data_collection PROCESS-AUTO
_computing_data_reduction PROCESS-AUTO
_computing_molecular_graphics 'CrystalStructure 4.0'
_computing_publication_material 'CrystalStructure 4.0 (Rigaku, 2010)'
_computing_structure_refinement 'SHELXL97 (Sheldrick, 2008)'
_computing_structure_solution 'Il Milione (Burla, et al., 2007)'
_diffrn_ambient_temperature 113
_diffrn_measured_fraction_theta_full 0.994
_diffrn_measured_fraction_theta_max 0.994
_diffrn_radiation_type 'Mo K\a'
_diffrn_radiation_wavelength 0.71075
_diffrn_reflns_av_R_equivalents 0.0347
_diffrn_reflns_limit_h_max 12
_diffrn_reflns_limit_h_min -11
_diffrn_reflns_limit_k_max 13
_diffrn_reflns_limit_k_min -13
_diffrn_reflns_limit_l_max 20
_diffrn_reflns_limit_l_min -20
_diffrn_reflns_number 14138
_diffrn_reflns_theta_full 27.48
_diffrn_reflns_theta_max 27.48
_diffrn_standards_number 0
_exptl_absorpt_coefficient_mu 0.070
_exptl_absorpt_correction_type none
_exptl_crystal_colour yellow
_exptl_crystal_density_diffrn 1.244
_exptl_crystal_density_method 'not measured'
_exptl_crystal_description platelet
_exptl_crystal_F_000 552.00
_exptl_crystal_size_max 0.700
_exptl_crystal_size_mid 0.500
_exptl_crystal_size_min 0.100
_refine_diff_density_max 0.250
_refine_diff_density_min -0.260
_refine_ls_extinction_method none
_refine_ls_goodness_of_fit_ref 1.102
_refine_ls_hydrogen_treatment constr
_refine_ls_number_parameters 379
_refine_ls_number_reflns 6422
_refine_ls_number_restraints 0
_refine_ls_R_factor_gt 0.0384
_refine_ls_shift/su_max 0.000
_refine_ls_structure_factor_coef Fsqd
_refine_ls_weighting_details 'w = 1/[\s^2^(Fo^2^)+(0.0662P)^2^+0.0000P] where P=(Fo^2^+2Fc^2^)/3'
_refine_ls_weighting_scheme calc
_refine_ls_wR_factor_ref 0.1268
_reflns_number_gt 4376
_reflns_number_total 6422
_reflns_threshold_expression F^2^>2.0\s(F^2^)
_cod_data_source_file c2cc33740a.txt
_cod_data_source_block CRYSTALS_cif_
_cod_database_code 7108099

loop_
_symmetry_equiv_pos_site_id
_symmetry_equiv_pos_as_xyz
1 +X,+Y,+Z
2 -X,-Y,-Z

loop_
_atom_site_label
_atom_site_type_symbol
_atom_site_fract_x
_atom_site_fract_y
_atom_site_fract_z
_atom_site_U_iso_or_equiv
_atom_site_adp_type
_atom_site_occupancy
_atom_site_symmetry_multiplicity
_atom_site_calc_flag
_atom_site_refinement_flags
C1 C 0.99571(15) 0.14049(14) 0.41727(8) 0.0261(3) Uani 1.0 2 d .
C2 C 1.12225(16) 0.16785(15) 0.43930(8) 0.0294(3) Uani 1.0 2 d .
C3 C 1.21509(17) 0.09323(15) 0.50499(9) 0.0297(4) Uani 1.0 2 d .
C4 C 0.81620(16) 0.01203(14) 0.44922(8) 0.0271(3) Uani 1.0 2 d .
C5 C 0.95182(15) 0.03880(14) 0.46615(8) 0.0252(3) Uani 1.0 2 d .
C6 C 0.92382(15) 0.20702(14) 0.34082(8) 0.0267(3) Uani 1.0 2 d .
C7 C 0.88637(15) 0.25887(14) 0.27201(8) 0.0263(3) Uani 1.0 2 d .
C8 C 0.83305(15) 0.31081(14) 0.18964(8) 0.0249(3) Uani 1.0 2 d .
C9 C 0.83784(15) 0.43832(15) 0.15621(9) 0.0275(3) Uani 1.0 2 d .
C10 C 0.77733(16) 0.48993(16) 0.07824(9) 0.0321(4) Uani 1.0 2 d .
C11 C 0.71199(17) 0.41626(17) 0.03267(9) 0.0350(4) Uani 1.0 2 d .
C12 C 0.7102(2) 0.28823(19) 0.06457(9) 0.0438(5) Uani 1.0 2 d .
C13 C 0.77082(19) 0.23540(17) 0.14209(9) 0.0375(4) Uani 1.0 2 d .
C14 C 0.70270(16) 0.09215(15) 0.38966(8) 0.0283(3) Uani 1.0 2 d .
C15 C 0.59431(16) 0.15118(15) 0.34551(9) 0.0286(3) Uani 1.0 2 d .
C16 C 0.47362(15) 0.22330(15) 0.28825(8) 0.0270(3) Uani 1.0 2 d .
C17 C 0.45530(17) 0.35775(16) 0.25481(9) 0.0321(4) Uani 1.0 2 d .
C18 C 0.34295(17) 0.42399(16) 0.19633(9) 0.0369(4) Uani 1.0 2 d .
C19 C 0.24784(17) 0.35889(17) 0.17051(10) 0.0366(4) Uani 1.0 2 d .
C20 C 0.26301(16) 0.22684(17) 0.20430(10) 0.0348(4) Uani 1.0 2 d .
C21 C 0.37438(15) 0.15913(15) 0.26305(9) 0.0300(4) Uani 1.0 2 d .
C22 C 1.01924(15) 0.58082(14) 0.39356(8) 0.0253(3) Uani 1.0 2 d .
C23 C 1.17527(17) 0.55172(17) 0.39115(9) 0.0340(4) Uani 1.0 2 d .
C24 C 0.73120(17) 0.51740(17) 0.54253(9) 0.0349(4) Uani 1.0 2 d .
C25 C 0.79104(16) 0.55971(15) 0.47108(9) 0.0277(3) Uani 1.0 2 d .
C26 C 0.95166(15) 0.53547(13) 0.46546(8) 0.0238(3) Uani 1.0 2 d .
C27 C 0.93807(15) 0.65778(14) 0.32118(8) 0.0264(3) Uani 1.0 2 d .
C28 C 0.89923(16) 0.72188(15) 0.25557(8) 0.0262(3) Uani 1.0 2 d .
C29 C 0.84845(15) 0.79178(14) 0.17622(8) 0.0245(3) Uani 1.0 2 d .
C30 C 0.70232(16) 0.89679(15) 0.16807(9) 0.0291(3) Uani 1.0 2 d .
C31 C 0.65127(17) 0.95860(16) 0.09020(9) 0.0342(4) Uani 1.0 2 d .
C32 C 0.74458(17) 0.91793(16) 0.01978(9) 0.0342(4) Uani 1.0 2 d .
C33 C 0.89077(17) 0.81609(16) 0.02735(9) 0.0336(4) Uani 1.0 2 d .
C34 C 0.94264(16) 0.75328(16) 0.10468(9) 0.0296(4) Uani 1.0 2 d .
C35 C 0.68230(16) 0.62705(15) 0.40634(9) 0.0286(3) Uani 1.0 2 d .
C36 C 0.57332(16) 0.67960(15) 0.36178(9) 0.0279(3) Uani 1.0 2 d .
C37 C 0.45079(15) 0.74192(14) 0.30400(8) 0.0246(3) Uani 1.0 2 d .
C38 C 0.30124(15) 0.81934(15) 0.33104(9) 0.0311(4) Uani 1.0 2 d .
C39 C 0.18531(17) 0.87903(16) 0.27336(11) 0.0395(4) Uani 1.0 2 d .
C40 C 0.21705(19) 0.86453(17) 0.18874(11) 0.0404(4) Uani 1.0 2 d .
C41 C 0.36394(19) 0.78768(18) 0.16190(10) 0.0395(4) Uani 1.0 2 d .
C42 C 0.48033(17) 0.72544(16) 0.21856(9) 0.0312(4) Uani 1.0 2 d .
H2 H 1.1464 0.2394 0.4088 0.0353 Uiso 1.0 2 calc R
H3 H 1.3016 0.1146 0.5188 0.0357 Uiso 1.0 2 calc R
H9 H 0.8829 0.4897 0.1873 0.0329 Uiso 1.0 2 calc R
H10 H 0.7808 0.5768 0.0559 0.0384 Uiso 1.0 2 calc R
H11 H 0.6683 0.4531 -0.0204 0.0420 Uiso 1.0 2 calc R
H12 H 0.6668 0.2364 0.0327 0.0526 Uiso 1.0 2 calc R
H13 H 0.7701 0.1469 0.1632 0.0449 Uiso 1.0 2 calc R
H17 H 0.5201 0.4036 0.2723 0.0385 Uiso 1.0 2 calc R
H18 H 0.3311 0.5153 0.1737 0.0442 Uiso 1.0 2 calc R
H19 H 0.1719 0.4046 0.1296 0.0440 Uiso 1.0 2 calc R
H20 H 0.1965 0.1826 0.1870 0.0418 Uiso 1.0 2 calc R
H21 H 0.3837 0.0688 0.2864 0.0360 Uiso 1.0 2 calc R
H23 H 1.2196 0.5799 0.3426 0.0408 Uiso 1.0 2 calc R
H24 H 0.6241 0.5360 0.5463 0.0419 Uiso 1.0 2 calc R
H30 H 0.6376 0.9260 0.2162 0.0349 Uiso 1.0 2 calc R
H31 H 0.5511 1.0297 0.0850 0.0410 Uiso 1.0 2 calc R
H32 H 0.7081 0.9600 -0.0337 0.0411 Uiso 1.0 2 calc R
H33 H 0.9558 0.7892 -0.0209 0.0403 Uiso 1.0 2 calc R
H34 H 1.0434 0.6831 0.1095 0.0355 Uiso 1.0 2 calc R
H38 H 0.2788 0.8312 0.3893 0.0373 Uiso 1.0 2 calc R
H39 H 0.0832 0.9303 0.2923 0.0474 Uiso 1.0 2 calc R
H40 H 0.1377 0.9075 0.1492 0.0485 Uiso 1.0 2 calc R
H41 H 0.3858 0.7772 0.1035 0.0475 Uiso 1.0 2 calc R
H42 H 0.5812 0.6711 0.1991 0.0375 Uiso 1.0 2 calc R

loop_
_atom_site_aniso_label
_atom_site_aniso_U_11
_atom_site_aniso_U_22
_atom_site_aniso_U_33
_atom_site_aniso_U_12
_atom_site_aniso_U_13
_atom_site_aniso_U_23
C1 0.0324(7) 0.0221(7) 0.0178(7) -0.0032(6) -0.0029(6) -0.0005(6)
C2 0.0402(8) 0.0246(8) 0.0207(7) -0.0090(7) -0.0021(6) 0.0010(6)
C3 0.0367(8) 0.0276(8) 0.0233(8) -0.0099(7) -0.0068(6) -0.0001(6)
C4 0.0335(8) 0.0238(8) 0.0180(7) -0.0036(6) -0.0040(6) -0.0015(6)
C5 0.0340(7) 0.0208(7) 0.0148(7) -0.0032(6) -0.0031(6) -0.0011(6)
C6 0.0328(8) 0.0217(7) 0.0213(7) -0.0057(6) -0.0021(6) 0.0019(6)
C7 0.0312(7) 0.0234(7) 0.0218(7) -0.0077(6) -0.0029(6) 0.0026(6)
C8 0.0270(7) 0.0269(8) 0.0173(7) -0.0065(6) -0.0014(6) 0.0032(6)
C9 0.0314(8) 0.0263(8) 0.0233(7) -0.0093(6) -0.0054(6) 0.0029(6)
C10 0.0384(8) 0.0282(8) 0.0246(8) -0.0078(7) -0.0028(6) 0.0081(6)
C11 0.0365(8) 0.0487(10) 0.0179(7) -0.0145(8) -0.0058(6) 0.0075(7)
C12 0.0628(11) 0.0595(12) 0.0223(8) -0.0377(10) -0.0115(8) 0.0046(8)
C13 0.0568(10) 0.0418(10) 0.0228(8) -0.0293(8) -0.0054(7) 0.0055(7)
C14 0.0358(8) 0.0265(8) 0.0200(7) -0.0086(6) -0.0038(6) 0.0006(6)
C15 0.0332(8) 0.0280(8) 0.0215(7) -0.0083(7) -0.0033(6) 0.0023(6)
C16 0.0272(7) 0.0292(8) 0.0196(7) -0.0050(6) -0.0006(6) 0.0023(6)
C17 0.0364(8) 0.0316(8) 0.0272(8) -0.0118(7) -0.0069(7) 0.0041(7)
C18 0.0430(9) 0.0309(9) 0.0314(9) -0.0084(7) -0.0075(7) 0.0100(7)
C19 0.0313(8) 0.0406(10) 0.0303(9) -0.0048(7) -0.0089(7) 0.0065(7)
C20 0.0266(8) 0.0399(9) 0.0363(9) -0.0105(7) -0.0046(7) 0.0010(7)
C21 0.0293(7) 0.0290(8) 0.0285(8) -0.0080(6) 0.0004(6) 0.0038(6)
C22 0.0324(7) 0.0237(7) 0.0176(7) -0.0078(6) -0.0071(6) 0.0032(6)
C23 0.0354(8) 0.0417(9) 0.0240(8) -0.0144(7) -0.0027(6) 0.0086(7)
C24 0.0301(8) 0.0425(10) 0.0304(8) -0.0125(7) -0.0068(7) 0.0100(7)
C25 0.0337(8) 0.0261(8) 0.0228(7) -0.0106(6) -0.0078(6) 0.0024(6)
C26 0.0328(7) 0.0200(7) 0.0176(7) -0.0086(6) -0.0045(6) 0.0008(6)
C27 0.0333(8) 0.0261(8) 0.0205(7) -0.0117(6) -0.0043(6) 0.0020(6)
C28 0.0315(7) 0.0250(8) 0.0219(7) -0.0103(6) -0.0045(6) 0.0027(6)
C29 0.0309(7) 0.0242(7) 0.0204(7) -0.0129(6) -0.0067(6) 0.0060(6)
C30 0.0323(8) 0.0271(8) 0.0277(8) -0.0110(6) -0.0028(6) 0.0029(6)
C31 0.0333(8) 0.0319(9) 0.0350(9) -0.0098(7) -0.0134(7) 0.0103(7)
C32 0.0432(9) 0.0368(9) 0.0254(8) -0.0185(8) -0.0125(7) 0.0115(7)
C33 0.0411(9) 0.0391(9) 0.0222(8) -0.0176(7) -0.0017(7) 0.0061(7)
C34 0.0317(8) 0.0315(8) 0.0234(8) -0.0099(7) -0.0058(6) 0.0067(6)
C35 0.0333(8) 0.0291(8) 0.0233(8) -0.0115(7) -0.0073(6) 0.0049(6)
C36 0.0315(8) 0.0288(8) 0.0241(8) -0.0124(6) -0.0046(6) 0.0035(6)
C37 0.0288(7) 0.0227(7) 0.0238(7) -0.0115(6) -0.0054(6) 0.0031(6)
C38 0.0308(8) 0.0334(9) 0.0285(8) -0.0107(7) -0.0036(6) -0.0049(7)
C39 0.0285(8) 0.0292(9) 0.0576(11) -0.0058(7) -0.0076(8) -0.0066(8)
C40 0.0439(9) 0.0299(9) 0.0492(11) -0.0152(8) -0.0275(8) 0.0105(8)
C41 0.0547(10) 0.0459(10) 0.0242(8) -0.0255(9) -0.0138(8) 0.0053(7)
C42 0.0343(8) 0.0350(9) 0.0250(8) -0.0136(7) -0.0019(6) -0.0012(7)

loop_
_atom_type_symbol
_atom_type_description
_atom_type_scat_dispersion_real
_atom_type_scat_dispersion_imag
_atom_type_scat_source
C C 0.0033 0.0016
;
International Tables for Crystallography
(1992, Vol. C, Tables 4.2.6.8 and 6.1.1.4)
;
H H 0.0000 0.0000
;
International Tables for Crystallography
(1992, Vol. C, Table 6.1.1.4)
;

loop_
_geom_angle_atom_site_label_1
_geom_angle_atom_site_label_2
_geom_angle_atom_site_label_3
_geom_angle
_geom_angle_publ_flag
_geom_angle_site_symmetry_1
_geom_angle_site_symmetry_3
C2 C1 C5 119.97(12) yes . .
C2 C1 C6 116.23(14) yes . .
C5 C1 C6 123.52(15) yes . .
C1 C2 C3 121.38(15) yes . .
C2 C3 C4 121.03(16) yes . 2_756
C3 C4 C5 119.84(12) yes 2_756 .
C3 C4 C14 115.69(15) yes 2_756 .
C5 C4 C14 124.40(14) yes . .
C1 C5 C4 122.45(12) yes . .
C1 C5 C5 118.53(14) yes . 2_756
C4 C5 C5 119.01(14) yes . 2_756
C1 C6 C7 169.73(15) yes . .
C6 C7 C8 173.91(18) yes . .
C7 C8 C9 121.57(15) yes . .
C7 C8 C13 119.53(14) yes . .
C9 C8 C13 118.88(13) yes . .
C8 C9 C10 120.24(16) yes . .
C9 C10 C11 120.36(16) yes . .
C10 C11 C12 119.67(14) yes . .
C11 C12 C13 120.48(19) yes . .
C8 C13 C12 120.33(17) yes . .
C4 C14 C15 170.79(18) yes . .
C14 C15 C16 175.47(17) yes . .
C15 C16 C17 120.31(16) yes . .
C15 C16 C21 120.62(14) yes . .
C17 C16 C21 119.04(13) yes . .
C16 C17 C18 119.97(17) yes . .
C17 C18 C19 120.64(16) yes . .
C18 C19 C20 119.93(14) yes . .
C19 C20 C21 120.26(17) yes . .
C16 C21 C20 120.13(15) yes . .
C23 C22 C26 119.68(12) yes . .
C23 C22 C27 114.70(13) yes . .
C26 C22 C27 125.62(13) yes . .
C22 C23 C24 121.73(15) yes . 2_766
C23 C24 C25 120.89(15) yes 2_766 .
C24 C25 C26 120.07(13) yes . .
C24 C25 C35 115.22(14) yes . .
C26 C25 C35 124.71(14) yes . .
C22 C26 C25 122.41(12) yes . .
C22 C26 C26 118.65(13) yes . 2_766
C25 C26 C26 118.94(13) yes . 2_766
C22 C27 C28 166.54(16) yes . .
C27 C28 C29 176.24(19) yes . .
C28 C29 C30 120.59(12) yes . .
C28 C29 C34 120.66(11) yes . .
C30 C29 C34 118.72(12) yes . .
C29 C30 C31 120.13(13) yes . .
C30 C31 C32 120.55(12) yes . .
C31 C32 C33 119.83(13) yes . .
C32 C33 C34 120.10(13) yes . .
C29 C34 C33 120.64(12) yes . .
C25 C35 C36 168.65(17) yes . .
C35 C36 C37 176.02(16) yes . .
C36 C37 C38 121.71(12) yes . .
C36 C37 C42 119.57(12) yes . .
C38 C37 C42 118.71(12) yes . .
C37 C38 C39 120.25(14) yes . .
C38 C39 C40 120.37(14) yes . .
C39 C40 C41 119.54(15) yes . .
C40 C41 C42 120.86(15) yes . .
C37 C42 C41 120.24(13) yes . .
C1 C2 H2 119.310 no . .
C3 C2 H2 119.314 no . .
C2 C3 H3 119.488 no . .
C4 C3 H3 119.486 no 2_756 .
C8 C9 H9 119.887 no . .
C10 C9 H9 119.877 no . .
C9 C10 H10 119.826 no . .
C11 C10 H10 119.812 no . .
C10 C11 H11 120.163 no . .
C12 C11 H11 120.171 no . .
C11 C12 H12 119.757 no . .
C13 C12 H12 119.767 no . .
C8 C13 H13 119.844 no . .
C12 C13 H13 119.826 no . .
C16 C17 H17 120.019 no . .
C18 C17 H17 120.008 no . .
C17 C18 H18 119.676 no . .
C19 C18 H18 119.683 no . .
C18 C19 H19 120.039 no . .
C20 C19 H19 120.035 no . .
C19 C20 H20 119.873 no . .
C21 C20 H20 119.866 no . .
C16 C21 H21 119.940 no . .
C20 C21 H21 119.931 no . .
C22 C23 H23 119.130 no . .
C24 C23 H23 119.142 no 2_766 .
C23 C24 H24 119.546 no 2_766 .
C25 C24 H24 119.560 no . .
C29 C30 H30 119.929 no . .
C31 C30 H30 119.940 no . .
C30 C31 H31 119.725 no . .
C32 C31 H31 119.720 no . .
C31 C32 H32 120.087 no . .
C33 C32 H32 120.086 no . .
C32 C33 H33 119.949 no . .
C34 C33 H33 119.952 no . .
C29 C34 H34 119.678 no . .
C33 C34 H34 119.679 no . .
C37 C38 H38 119.873 no . .
C39 C38 H38 119.874 no . .
C38 C39 H39 119.819 no . .
C40 C39 H39 119.812 no . .
C39 C40 H40 120.234 no . .
C41 C40 H40 120.230 no . .
C40 C41 H41 119.572 no . .
C42 C41 H41 119.567 no . .
C37 C42 H42 119.873 no . .
C41 C42 H42 119.889 no . .

loop_
_geom_bond_atom_site_label_1
_geom_bond_atom_site_label_2
_geom_bond_distance
_geom_bond_publ_flag
_geom_bond_site_symmetry_2
C1 C2 1.376(3) yes .
C1 C5 1.440(3) yes .
C1 C6 1.4254(18) yes .
C2 C3 1.3855(19) yes .
C3 C4 1.385(3) yes 2_756
C4 C5 1.433(3) yes .
C4 C14 1.4285(18) yes .
C5 C5 1.4327(18) yes 2_756
C6 C7 1.1988(18) yes .
C7 C8 1.4259(18) yes .
C8 C9 1.397(3) yes .
C8 C13 1.388(3) yes .
C9 C10 1.380(2) yes .
C10 C11 1.376(3) yes .
C11 C12 1.383(3) yes .
C12 C13 1.376(2) yes .
C14 C15 1.1990(19) yes .
C15 C16 1.4259(19) yes .
C16 C17 1.397(3) yes .
C16 C21 1.400(3) yes .
C17 C18 1.380(2) yes .
C18 C19 1.378(3) yes .
C19 C20 1.383(3) yes .
C20 C21 1.380(2) yes .
C22 C23 1.379(3) yes .
C22 C26 1.433(2) yes .
C22 C27 1.4315(18) yes .
C23 C24 1.382(2) yes 2_766
C24 C25 1.376(3) yes .
C25 C26 1.433(2) yes .
C25 C35 1.432(2) yes .
C26 C26 1.4334(18) yes 2_766
C27 C28 1.1979(18) yes .
C28 C29 1.4261(18) yes .
C29 C30 1.3921(17) yes .
C29 C34 1.3980(19) yes .
C30 C31 1.380(2) yes .
C31 C32 1.381(2) yes .
C32 C33 1.3792(19) yes .
C33 C34 1.377(2) yes .
C35 C36 1.198(2) yes .
C36 C37 1.4274(19) yes .
C37 C38 1.3925(18) yes .
C37 C42 1.387(2) yes .
C38 C39 1.383(2) yes .
C39 C40 1.376(3) yes .
C40 C41 1.371(3) yes .
C41 C42 1.378(3) yes .
C2 H2 0.950 no .
C3 H3 0.950 no .
C9 H9 0.950 no .
C10 H10 0.950 no .
C11 H11 0.950 no .
C12 H12 0.950 no .
C13 H13 0.950 no .
C17 H17 0.950 no .
C18 H18 0.950 no .
C19 H19 0.950 no .
C20 H20 0.950 no .
C21 H21 0.950 no .
C23 H23 0.950 no .
C24 H24 0.950 no .
C30 H30 0.950 no .
C31 H31 0.950 no .
C32 H32 0.950 no .
C33 H33 0.950 no .
C34 H34 0.950 no .
C38 H38 0.950 no .
C39 H39 0.950 no .
C40 H40 0.950 no .
C41 H41 0.950 no .
C42 H42 0.950 no .

loop_
_geom_contact_atom_site_label_1
_geom_contact_atom_site_label_2
_geom_contact_distance
_geom_contact_publ_flag
_geom_contact_site_symmetry_2
C1 C4 2.8158(18) no 2_756
C1 C14 3.017(3) no .
C2 C5 2.814(3) no 2_756
C2 C7 3.3875(19) no .
C3 C5 2.819(3) no .
C3 C15 3.3836(19) no 2_756
C4 C6 3.004(3) no .
C6 C9 3.597(2) no .
C6 C13 3.476(2) no .
C6 C14 2.812(3) no .
C6 C15 3.344(3) no .
C7 C14 3.326(3) no .
C7 C15 3.465(3) no .
C8 C11 2.7787(19) no .
C8 C17 3.521(3) no .
C9 C12 2.758(3) no .
C10 C13 2.762(3) no .
C13 C17 3.263(3) no .
C14 C17 3.5194(19) no .
C14 C21 3.566(2) no .
C16 C19 2.780(2) no .
C17 C20 2.772(3) no .
C18 C21 2.766(3) no .
C22 C25 2.8136(19) no 2_766
C22 C35 3.017(2) no .
C23 C26 2.804(3) no 2_766
C23 C28 3.3192(19) no .
C24 C26 2.817(3) no 2_766
C24 C36 3.349(2) no .
C25 C27 3.035(2) no .
C27 C30 3.5385(18) no .
C27 C34 3.546(2) no .
C27 C35 2.830(3) no .
C27 C36 3.387(3) no .
C28 C35 3.435(3) no .
C29 C32 2.7815(19) no .
C30 C33 2.769(2) no .
C30 C42 3.243(3) no .
C31 C34 2.7572(18) no .
C35 C38 3.5846(19) no .
C35 C42 3.495(2) no .
C37 C40 2.780(2) no .
C38 C41 2.751(3) no .
C39 C42 2.756(2) no .
C1 C39 3.507(2) no 1_645
C2 C21 3.598(2) no 1_655
C2 C25 3.544(3) no 2_766
C2 C26 3.5181(19) no .
C2 C26 3.275(2) no 2_766
C3 C25 3.554(3) no 2_766
C3 C26 3.5591(19) no 2_766
C6 C39 3.5166(19) no 1_645
C7 C20 3.560(3) no 1_655
C9 C28 3.597(3) no .
C13 C31 3.543(3) no 1_545
C17 C23 3.418(2) no 1_455
C18 C23 3.516(2) no 1_455
C20 C7 3.560(3) no 1_455
C21 C2 3.598(2) no 1_455
C21 C30 3.5804(18) no 1_545
C23 C17 3.418(2) no 1_655
C23 C18 3.516(2) no 1_655
C23 C38 3.442(3) no 1_655
C25 C2 3.544(3) no 2_766
C25 C3 3.554(3) no 2_766
C26 C2 3.5181(19) no .
C26 C2 3.275(2) no 2_766
C26 C3 3.5591(19) no 2_766
C28 C9 3.597(3) no .
C30 C21 3.5804(18) no 1_565
C31 C13 3.543(3) no 1_565
C34 C40 3.502(3) no 1_655
C38 C23 3.442(3) no 1_455
C39 C1 3.507(2) no 1_465
C39 C6 3.5166(19) no 1_465
C40 C34 3.502(3) no 1_455
C1 H3 3.2574 no .
C4 H2 3.2613 no 2_756
C5 H2 3.2956 no .
C5 H3 3.2960 no 2_756
C6 H2 2.5181 no .
C6 H13 3.4022 no .
C7 H2 3.2691 no .
C7 H9 2.6464 no .
C7 H13 2.5982 no .
C7 H17 3.1891 no .
C8 H10 3.2644 no .
C8 H12 3.2539 no .
C8 H17 3.0056 no .
C9 H11 3.2487 no .
C9 H13 3.2584 no .
C9 H17 3.5787 no .
C10 H12 3.2423 no .
C11 H9 3.2465 no .
C11 H13 3.2510 no .
C12 H10 3.2437 no .
C13 H9 3.2576 no .
C13 H11 3.2521 no .
C13 H17 3.1275 no .
C14 H3 2.5172 no 2_756
C14 H17 3.4739 no .
C14 H21 3.5501 no .
C15 H3 3.2499 no 2_756
C15 H13 3.2908 no .
C15 H17 2.6241 no .
C15 H21 2.6328 no .
C16 H13 3.2382 no .
C16 H18 3.2612 no .
C16 H20 3.2674 no .
C17 H13 3.2761 no .
C17 H19 3.2523 no .
C17 H21 3.2702 no .
C18 H20 3.2472 no .
C19 H17 3.2518 no .
C19 H21 3.2530 no .
C20 H18 3.2467 no .
C21 H17 3.2711 no .
C21 H19 3.2532 no .
C22 H24 3.2607 no 2_766
C25 H23 3.2480 no 2_766
C26 H23 3.2883 no .
C26 H24 3.2916 no .
C27 H23 2.4853 no .
C27 H30 3.5071 no .
C27 H34 3.5130 no .
C28 H23 3.1401 no .
C28 H30 2.6239 no .
C28 H34 2.6270 no .
C28 H42 3.3699 no .
C29 H31 3.2589 no .
C29 H33 3.2679 no .
C29 H42 3.1850 no .
C30 H32 3.2548 no .
C30 H34 3.2594 no .
C30 H42 2.9401 no .
C31 H33 3.2467 no .
C31 H42 3.5944 no .
C32 H30 3.2541 no .
C32 H34 3.2439 no .
C33 H31 3.2450 no .
C34 H30 3.2619 no .
C34 H32 3.2461 no .
C35 H24 2.4996 no .
C35 H38 3.5817 no .
C35 H42 3.4310 no .
C36 H24 3.1918 no .
C36 H30 3.5423 no .
C36 H38 2.6450 no .
C36 H42 2.5989 no .
C37 H30 3.2568 no .
C37 H39 3.2629 no .
C37 H41 3.2527 no .
C38 H40 3.2518 no .
C38 H42 3.2526 no .
C39 H41 3.2299 no .
C40 H38 3.2486 no .
C40 H42 3.2446 no .
C41 H30 3.5067 no .
C41 H39 3.2305 no .
C42 H30 2.9333 no .
C42 H38 3.2520 no .
C42 H40 3.2478 no .
H2 H3 2.3182 no .
H9 H10 2.3256 no .
H10 H11 2.3257 no .
H11 H12 2.3325 no .
H12 H13 2.3202 no .
H13 H17 3.3076 no .
H17 H18 2.3256 no .
H18 H19 2.3241 no .
H19 H20 2.3320 no .
H20 H21 2.3274 no .
H23 H24 2.3128 no 2_766
H30 H31 2.3257 no .
H30 H42 2.8657 no .
H31 H32 2.3287 no .
H31 H41 3.4650 no .
H32 H33 2.3298 no .
H33 H34 2.3220 no .
H38 H39 2.3287 no .
H39 H40 2.3263 no .
H40 H41 2.3179 no .
H41 H42 2.3204 no .
C1 H38 3.3104 no 1_645
C1 H39 2.8667 no 1_645
C2 H21 3.3124 no 1_655
C2 H38 3.3115 no 1_645
C2 H39 3.5712 no 1_645
C3 H38 3.1769 no 1_645
C4 H38 3.0256 no 2_666
C4 H39 3.3856 no 1_645
C5 H38 3.2430 no 1_645
C5 H38 3.0931 no 2_666
C5 H39 3.0793 no 1_645
C6 H20 3.4350 no 1_655
C6 H39 2.7848 no 1_645
C7 H20 3.0090 no 1_655
C7 H39 3.1650 no 1_645
C8 H20 3.1595 no 1_655
C8 H33 3.2580 no 2_765
C8 H42 3.5500 no .
C9 H19 3.0396 no 1_655
C9 H20 3.4283 no 1_655
C9 H33 3.2598 no 2_765
C9 H42 2.7662 no .
C10 H19 3.5826 no 1_655
C10 H19 3.5081 no 2_665
C10 H33 3.1550 no 2_765
C10 H34 3.5853 no 2_765
C10 H42 2.8406 no .
C11 H11 3.3149 no 2_665
C11 H18 3.3368 no 2_665
C11 H19 3.4742 no 2_665
C11 H33 3.0385 no 2_765
C11 H34 3.0934 no 2_765
C11 H41 3.3669 no 2_665
C12 H31 3.4799 no 1_545
C12 H33 2.9967 no 2_765
C12 H41 3.0356 no 2_665
C13 H33 3.1021 no 2_765
C14 H30 3.4966 no 1_545
C15 H24 3.5687 no 2_666
C15 H30 3.0635 no 1_545
C16 H2 3.5236 no 1_455
C16 H24 3.5491 no 2_666
C16 H30 3.0966 no 1_545
C17 H23 2.8850 no 1_455
C17 H24 3.3705 no 2_666
C18 H11 3.0057 no 2_665
C18 H23 2.8477 no 1_455
C18 H34 3.3344 no 1_455
C19 H9 3.1801 no 1_455
C19 H11 3.2541 no 2_665
C19 H23 3.5743 no 1_455
C19 H34 3.2556 no 1_455
C20 H2 3.4000 no 1_455
C20 H9 3.5753 no 1_455
C20 H31 3.3047 no 1_545
C20 H32 3.3409 no 2_665
C21 H2 3.0326 no 1_455
C21 H30 2.8192 no 1_545
C21 H31 3.3119 no 1_545
C22 H2 3.2266 no .
C23 H2 3.2922 no .
C23 H17 3.5426 no 1_655
C23 H38 3.3347 no 1_655
C24 H2 3.2306 no 2_766
C25 H2 3.0905 no 2_766
C25 H3 3.1103 no 2_766
C26 H2 3.0454 no .
C26 H2 2.9778 no 2_766
C26 H3 3.4799 no 2_766
C27 H9 2.9746 no .
C27 H39 3.5291 no 1_655
C28 H9 2.7087 no .
C28 H39 3.2812 no 1_655
C29 H9 2.9693 no .
C29 H10 3.2262 no .
C29 H13 3.4088 no 1_565
C29 H40 3.3487 no 1_655
C30 H13 2.8458 no 1_565
C30 H21 3.4042 no 1_565
C31 H12 2.9883 no 1_565
C31 H13 2.8597 no 1_565
C31 H31 3.4005 no 2_675
C31 H32 3.2996 no 2_675
C32 H10 3.3863 no .
C32 H12 3.0636 no 1_565
C32 H13 3.4196 no 1_565
C32 H20 3.4661 no 2_665
C32 H31 3.1416 no 2_675
C32 H40 3.5315 no 2_675
C32 H41 3.4254 no 2_675
C33 H10 2.9948 no .
C33 H20 3.5392 no 2_665
C33 H40 3.4767 no 1_655
C34 H9 3.1634 no .
C34 H10 2.8986 no .
C34 H19 3.4046 no 1_655
C34 H40 2.9441 no 1_655
C35 H3 2.9981 no 2_766
C36 H3 3.4310 no 2_766
C36 H17 3.4174 no .
C37 H17 3.3209 no .
C37 H21 3.1498 no 1_565
C37 H23 3.2108 no 1_455
C38 H21 2.9726 no 1_565
C38 H23 2.8146 no 1_455
C39 H20 3.3622 no 1_565
C39 H21 3.1641 no 1_565
C39 H23 3.0949 no 1_455
C40 H18 3.3276 no .
C40 H20 3.1727 no 1_565
C40 H21 3.4805 no 1_565
C40 H32 3.1955 no 2_675
C40 H34 3.2069 no 1_455
C41 H11 3.5122 no 2_665
C41 H12 3.1563 no 2_665
C41 H18 2.9019 no .
C41 H32 3.0871 no 2_675
C42 H17 3.2349 no .
C42 H18 3.0848 no .
C42 H21 3.4867 no 1_565
H2 C16 3.5236 no 1_655
H2 C20 3.4000 no 1_655
H2 C21 3.0326 no 1_655
H2 C22 3.2266 no .
H2 C23 3.2922 no .
H2 C24 3.2306 no 2_766
H2 C25 3.0905 no 2_766
H2 C26 3.0454 no .
H2 C26 2.9778 no 2_766
H2 H20 3.5997 no 1_655
H2 H21 2.9880 no 1_655
H3 C25 3.1103 no 2_766
H3 C26 3.4799 no 2_766
H3 C35 2.9981 no 2_766
H3 C36 3.4310 no 2_766
H9 C19 3.1801 no 1_655
H9 C20 3.5753 no 1_655
H9 C27 2.9746 no .
H9 C28 2.7087 no .
H9 C29 2.9693 no .
H9 C34 3.1634 no .
H9 H19 2.6644 no 1_655
H9 H20 3.3967 no 1_655
H9 H34 3.0924 no .
H9 H42 2.7450 no .
H10 C29 3.2262 no .
H10 C32 3.3863 no .
H10 C33 2.9948 no .
H10 C34 2.8986 no .
H10 H19 2.9842 no 2_665
H10 H33 3.3409 no .
H10 H34 3.1929 no .
H10 H41 3.5722 no .
H10 H42 2.8685 no .
H11 C11 3.3149 no 2_665
H11 C18 3.0057 no 2_665
H11 C19 3.2541 no 2_665
H11 C41 3.5122 no 2_665
H11 H11 2.9950 no 2_665
H11 H12 3.5277 no 2_665
H11 H18 2.4500 no 2_665
H11 H19 2.9318 no 2_665
H11 H33 3.5244 no 2_765
H11 H34 2.8946 no 2_765
H11 H41 2.9589 no 2_665
H12 C31 2.9883 no 1_545
H12 C32 3.0636 no 1_545
H12 C41 3.1563 no 2_665
H12 H11 3.5277 no 2_665
H12 H31 2.7927 no 1_545
H12 H32 2.9405 no 1_545
H12 H33 3.4497 no 2_765
H12 H40 3.4606 no 2_665
H12 H41 2.2651 no 2_665
H13 C29 3.4088 no 1_545
H13 C30 2.8458 no 1_545
H13 C31 2.8597 no 1_545
H13 C32 3.4196 no 1_545
H13 H30 3.0294 no 1_545
H13 H31 3.0567 no 1_545
H13 H33 3.5955 no 2_765
H13 H39 3.5811 no 1_645
H13 H40 3.4030 no 1_645
H17 C23 3.5426 no 1_455
H17 C36 3.4174 no .
H17 C37 3.3209 no .
H17 C42 3.2349 no .
H17 H23 2.9363 no 1_455
H17 H24 3.1422 no 2_666
H17 H42 3.1536 no .
H18 C11 3.3368 no 2_665
H18 C40 3.3276 no .
H18 C41 2.9019 no .
H18 C42 3.0848 no .
H18 H11 2.4500 no 2_665
H18 H23 2.8739 no 1_455
H18 H34 2.7926 no 1_455
H18 H41 3.0565 no .
H18 H42 3.3314 no .
H19 C9 3.0396 no 1_455
H19 C10 3.5826 no 1_455
H19 C10 3.5081 no 2_665
H19 C11 3.4742 no 2_665
H19 C34 3.4046 no 1_455
H19 H9 2.6644 no 1_455
H19 H10 2.9842 no 2_665
H19 H11 2.9318 no 2_665
H19 H33 3.2527 no 2_665
H19 H34 2.6419 no 1_455
H20 C6 3.4350 no 1_455
H20 C7 3.0090 no 1_455
H20 C8 3.1595 no 1_455
H20 C9 3.4283 no 1_455
H20 C32 3.4661 no 2_665
H20 C33 3.5392 no 2_665
H20 C39 3.3622 no 1_545
H20 C40 3.1727 no 1_545
H20 H2 3.5997 no 1_455
H20 H9 3.3967 no 1_455
H20 H31 3.4847 no 1_545
H20 H32 2.8482 no 2_665
H20 H33 3.0013 no 2_665
H20 H39 3.4756 no 1_545
H20 H40 3.1417 no 1_545
H21 C2 3.3124 no 1_455
H21 C30 3.4042 no 1_545
H21 C37 3.1498 no 1_545
H21 C38 2.9726 no 1_545
H21 C39 3.1641 no 1_545
H21 C40 3.4805 no 1_545
H21 C42 3.4867 no 1_545
H21 H2 2.9880 no 1_455
H21 H30 2.5351 no 1_545
H21 H31 3.5037 no 1_545
H21 H38 3.2912 no 1_545
H21 H39 3.5918 no 1_545
H23 C17 2.8850 no 1_655
H23 C18 2.8477 no 1_655
H23 C19 3.5743 no 1_655
H23 C37 3.2108 no 1_655
H23 C38 2.8146 no 1_655
H23 C39 3.0949 no 1_655
H23 H17 2.9363 no 1_655
H23 H18 2.8739 no 1_655
H23 H38 2.9487 no 1_655
H23 H39 3.3756 no 1_655
H24 C15 3.5687 no 2_666
H24 C16 3.5491 no 2_666
H24 C17 3.3705 no 2_666
H24 H17 3.1422 no 2_666
H24 H24 3.1219 no 2_666
H30 C14 3.4966 no 1_565
H30 C15 3.0635 no 1_565
H30 C16 3.0966 no 1_565
H30 C21 2.8192 no 1_565
H30 H13 3.0294 no 1_565
H30 H21 2.5351 no 1_565
H31 C12 3.4799 no 1_565
H31 C20 3.3047 no 1_565
H31 C21 3.3119 no 1_565
H31 C31 3.4005 no 2_675
H31 C32 3.1416 no 2_675
H31 H12 2.7927 no 1_565
H31 H13 3.0567 no 1_565
H31 H20 3.4847 no 1_565
H31 H21 3.5037 no 1_565
H31 H31 3.0652 no 2_675
H31 H32 2.5535 no 2_675
H32 C20 3.3409 no 2_665
H32 C31 3.2996 no 2_675
H32 C40 3.1955 no 2_675
H32 C41 3.0871 no 2_675
H32 H12 2.9405 no 1_565
H32 H20 2.8482 no 2_665
H32 H31 2.5535 no 2_675
H32 H40 2.8917 no 2_675
H32 H41 2.6823 no 2_675
H33 C8 3.2580 no 2_765
H33 C9 3.2598 no 2_765
H33 C10 3.1550 no 2_765
H33 C11 3.0385 no 2_765
H33 C12 2.9967 no 2_765
H33 C13 3.1021 no 2_765
H33 H10 3.3409 no .
H33 H11 3.5244 no 2_765
H33 H12 3.4497 no 2_765
H33 H13 3.5955 no 2_765
H33 H19 3.2527 no 2_665
H33 H20 3.0013 no 2_665
H33 H40 3.4625 no 2_675
H34 C10 3.5853 no 2_765
H34 C11 3.0934 no 2_765
H34 C18 3.3344 no 1_655
H34 C19 3.2556 no 1_655
H34 C40 3.2069 no 1_655
H34 H9 3.0924 no .
H34 H10 3.1929 no .
H34 H11 2.8946 no 2_765
H34 H18 2.7926 no 1_655
H34 H19 2.6419 no 1_655
H34 H40 2.8467 no 1_655
H38 C1 3.3104 no 1_465
H38 C2 3.3115 no 1_465
H38 C3 3.1769 no 1_465
H38 C4 3.0256 no 2_666
H38 C5 3.2430 no 1_465
H38 C5 3.0931 no 2_666
H38 C23 3.3347 no 1_455
H38 H21 3.2912 no 1_565
H38 H23 2.9487 no 1_455
H39 C1 2.8667 no 1_465
H39 C2 3.5712 no 1_465
H39 C4 3.3856 no 1_465
H39 C5 3.0793 no 1_465
H39 C6 2.7848 no 1_465
H39 C7 3.1650 no 1_465
H39 C27 3.5291 no 1_455
H39 C28 3.2812 no 1_455
H39 H13 3.5811 no 1_465
H39 H20 3.4756 no 1_565
H39 H21 3.5918 no 1_565
H39 H23 3.3756 no 1_455
H40 C29 3.3487 no 1_455
H40 C32 3.5315 no 2_675
H40 C33 3.4767 no 1_455
H40 C34 2.9441 no 1_455
H40 H12 3.4606 no 2_665
H40 H13 3.4030 no 1_465
H40 H20 3.1417 no 1_565
H40 H32 2.8917 no 2_675
H40 H33 3.4625 no 2_675
H40 H34 2.8467 no 1_455
H41 C11 3.3669 no 2_665
H41 C12 3.0356 no 2_665
H41 C32 3.4254 no 2_675
H41 H10 3.5722 no .
H41 H11 2.9589 no 2_665
H41 H12 2.2651 no 2_665
H41 H18 3.0565 no .
H41 H32 2.6823 no 2_675
H42 C8 3.5500 no .
H42 C9 2.7662 no .
H42 C10 2.8406 no .
H42 H9 2.7450 no .
H42 H10 2.8685 no .
H42 H17 3.1536 no .
H42 H18 3.3314 no .

loop_
_geom_torsion_atom_site_label_1
_geom_torsion_atom_site_label_2
_geom_torsion_atom_site_label_3
_geom_torsion_atom_site_label_4
_geom_torsion
_geom_torsion_publ_flag
_geom_torsion_site_symmetry_1
_geom_torsion_site_symmetry_3
_geom_torsion_site_symmetry_4
C2 C1 C5 C4 176.25(11) no . . .
C2 C1 C5 C5 -4.12(17) no . . 2_756
C5 C1 C2 C3 3.96(18) no . . .
C6 C1 C2 C3 -170.17(10) no . . .
C6 C1 C5 C4 -10.06(18) no . . .
C6 C1 C5 C5 169.57(10) no . . 2_756
C1 C2 C3 C4 0.14(19) no . . 2_756
C2 C3 C4 C5 -3.98(19) no . 2_756 2_756
C2 C3 C4 C14 173.06(11) no . 2_756 2_756
C3 C4 C5 C1 176.00(11) no 2_756 . .
C3 C4 C5 C5 -3.63(18) no 2_756 . 2_756
C14 C4 C5 C1 -7.23(19) no . . .
C14 C4 C5 C5 173.14(11) no . . 2_756
C1 C5 C5 C4 0.35(17) no . 2_756 2_756
C4 C5 C5 C1 -0.35(17) no . 2_756 2_756
C7 C8 C9 C10 -176.27(10) no . . .
C7 C8 C13 C12 176.01(11) no . . .
C9 C8 C13 C12 -2.2(2) no . . .
C13 C8 C9 C10 1.92(18) no . . .
C8 C9 C10 C11 -0.10(19) no . . .
C9 C10 C11 C12 -1.4(2) no . . .
C10 C11 C12 C13 1.1(3) no . . .
C11 C12 C13 C8 0.7(3) no . . .
C15 C16 C17 C18 176.86(11) no . . .
C15 C16 C21 C20 -176.65(11) no . . .
C17 C16 C21 C20 1.71(19) no . . .
C21 C16 C17 C18 -1.51(19) no . . .
C16 C17 C18 C19 0.1(2) no . . .
C17 C18 C19 C20 1.0(2) no . . .
C18 C19 C20 C21 -0.8(2) no . . .
C19 C20 C21 C16 -0.6(2) no . . .
C23 C22 C26 C25 -178.64(13) no . . .
C23 C22 C26 C26 2.0(2) no . . 2_766
C26 C22 C23 C24 -1.7(3) no . . 2_766
C27 C22 C23 C24 177.70(13) no . . 2_766
C27 C22 C26 C25 2.1(3) no . . .
C27 C22 C26 C26 -177.29(12) no . . 2_766
C22 C23 C24 C25 -0.1(3) no . 2_766 2_766
C23 C24 C25 C26 -1.6(3) no 2_766 . .
C23 C24 C25 C35 178.52(14) no 2_766 . .
C24 C25 C26 C22 -178.22(13) no . . .
C24 C25 C26 C26 1.1(2) no . . 2_766
C35 C25 C26 C22 1.7(3) no . . .
C35 C25 C26 C26 -178.94(13) no . . 2_766
C22 C26 C26 C25 -0.61(19) no . 2_766 2_766
C25 C26 C26 C22 0.61(19) no . 2_766 2_766
C28 C29 C30 C31 -176.62(14) no . . .
C28 C29 C34 C33 176.89(15) no . . .
C30 C29 C34 C33 -1.2(3) no . . .
C34 C29 C30 C31 1.5(3) no . . .
C29 C30 C31 C32 -0.5(3) no . . .
C30 C31 C32 C33 -0.9(3) no . . .
C31 C32 C33 C34 1.1(3) no . . .
C32 C33 C34 C29 -0.1(3) no . . .
C36 C37 C38 C39 179.63(14) no . . .
C36 C37 C42 C41 -178.53(14) no . . .
C38 C37 C42 C41 1.5(3) no . . .
C42 C37 C38 C39 -0.4(3) no . . .
C37 C38 C39 C40 -1.1(3) no . . .
C38 C39 C40 C41 1.5(3) no . . .
C39 C40 C41 C42 -0.4(3) no . . .
C40 C41 C42 C37 -1.1(3) no . . .
